data_1522128
loop_
_publ_author_name
'Wada, S.'
'Yano, M.'
'Suzuki, T.'
'Noma, T.'

_publ_section_title
;
 Crystal structure of barium titanate fine particles including Mg and
 analysis of their lattice vibrations
;
_journal_name_full 'Journal of Materials Science'
_journal_page_first 3889
_journal_page_last 3902
_journal_volume 35
_journal_year 2000
_chemical_formula_sum 'Ba0.92 O2.89 Ti0.9'
_chemical_name_systematic 'Ba0.92 Ti0.90 O2.89'
_space_group_IT_number 99
_symmetry_space_group_name_Hall 'P 4 -2'
_symmetry_space_group_name_H-M 'P 4 m m'
_cell_angle_alpha 90
_cell_angle_beta 90
_cell_angle_gamma 90
_cell_formula_units_Z 1
_cell_length_a 4.00604
_cell_length_b 4.00604
_cell_length_c 4.01222
_cell_volume 64.390
_citation_journal_id_ASTM JMTSAS
_cod_data_source_file Wada_JMTSAS_2000_1592.cif
_cod_data_source_block Ba0.92O2.89Ti0.9
_cod_original_cell_volume 64.38954
_cod_database_code 1522128

loop_
_symmetry_equiv_pos_as_xyz
x,y,z
-y,x,z
-x,-y,z
y,-x,z
-x,y,z
-y,-x,z
x,-y,z
y,x,z

loop_
_atom_site_label
_atom_site_type_symbol
_atom_site_fract_x
_atom_site_fract_y
_atom_site_fract_z
_atom_site_occupancy
_atom_site_U_iso_or_equiv
Ba1 Ba+2 0 0 -0.01255 0.92 0.0
O2 O-2 0.5 0 0.5008 1 0.0
O1 O-2 0.5 0.5 0.00312 0.89 0.0
Ti1 Ti+4 0.5 0.5 0.4865 0.9 0.0
